data_2218579
loop_
_publ_author_name
'Hu, Tuoping'

_publ_section_title
;Tetraaquabis{5-[2-(1<i>H</i>-tetrazol-5-yl)ethenyl]pyrazolato-\k<i>N</i>^2^}manganese(II)
 dihydrate
;
_journal_coeditor_code YA2068
_journal_issue 6
_journal_name_full 'Acta Crystallographica Section E'
_journal_page_first m772
_journal_paper_doi 10.1107/S1600536808012464
_journal_volume 64
_journal_year 2008
_chemical_formula_iupac '[Mn (C4 H3 N8)2 (H2 O)4], 2H2 O'
_chemical_formula_moiety 'C8 H14 Mn N16 O4, 2(H2 O)'
_chemical_formula_sum 'C8 H18 Mn N16 O6'
_chemical_formula_weight 489.32
_chemical_name_systematic
;
Tetraaquabis{5-[2-(1H-tetrazol-5-yl)ethenyl]pyrazolato-\kN^2^}manganese(II)
dihydrate
;
_space_group_IT_number 2
_symmetry_cell_setting triclinic
_symmetry_space_group_name_Hall '-P 1'
_symmetry_space_group_name_H-M 'P -1'
_atom_sites_solution_hydrogens difmap
_atom_sites_solution_primary direct
_atom_sites_solution_secondary difmap
_cell_angle_alpha 84.4050(10)
_cell_angle_beta 89.4570(10)
_cell_angle_gamma 67.0160(10)
_cell_formula_units_Z 1
_cell_length_a 6.2296(2)
_cell_length_b 7.0093(2)
_cell_length_c 12.1212(3)
_cell_measurement_reflns_used 7983
_cell_measurement_temperature 273(2)
_cell_measurement_theta_max 33.5
_cell_measurement_theta_min 3.2
_cell_volume 484.70(2)
_computing_cell_refinement 'SAINT-Plus (Bruker, 2007)'
_computing_data_collection 'SMART (Bruker, 2007)'
_computing_data_reduction 'SAINT-Plus (Bruker, 2007)'
_computing_molecular_graphics 'SHELXTL (Sheldrick, 2008)'
_computing_publication_material 'SHELXTL (Sheldrick, 2008)'
_computing_structure_refinement 'SHELXL97 (Sheldrick, 2008)'
_computing_structure_solution 'SHELXS97 (Sheldrick, 2008)'
_diffrn_ambient_temperature 273(2)
_diffrn_measured_fraction_theta_full 0.999
_diffrn_measured_fraction_theta_max 0.854
_diffrn_measurement_device_type 'Bruker SMART CCD area-detector'
_diffrn_measurement_method '\f and \w'
_diffrn_radiation_monochromator graphite
_diffrn_radiation_source 'fine-focus sealed tube'
_diffrn_radiation_type MoK\a
_diffrn_radiation_wavelength 0.71073
_diffrn_reflns_av_R_equivalents 0.015
_diffrn_reflns_av_sigmaI/netI 0.013
_diffrn_reflns_limit_h_max 9
_diffrn_reflns_limit_h_min -9
_diffrn_reflns_limit_k_max 10
_diffrn_reflns_limit_k_min -10
_diffrn_reflns_limit_l_max 18
_diffrn_reflns_limit_l_min -16
_diffrn_reflns_number 9107
_diffrn_reflns_theta_full 25.00
_diffrn_reflns_theta_max 33.5
_diffrn_reflns_theta_min 3.2
_diffrn_standards_decay_% 0
_diffrn_standards_interval_count 0
_diffrn_standards_number 0
_exptl_absorpt_coefficient_mu 0.75
_exptl_absorpt_correction_T_max 0.887
_exptl_absorpt_correction_T_min 0.717
_exptl_absorpt_correction_type multi-scan
_exptl_absorpt_process_details '(SADABS; Sheldrick, 1996)'
_exptl_crystal_colour brown
_exptl_crystal_density_diffrn 1.676
_exptl_crystal_density_method 'not measured'
_exptl_crystal_description prism
_exptl_crystal_F_000 251
_exptl_crystal_size_max 0.36
_exptl_crystal_size_mid 0.28
_exptl_crystal_size_min 0.16
_refine_diff_density_max 0.37
_refine_diff_density_min -0.22
_refine_ls_extinction_coef 0.022(3)
_refine_ls_extinction_expression Fc^*^=kFc[1+0.001xFc^2^\l^3^/sin(2\q)]^-1/4^
_refine_ls_extinction_method 'SHELXL97 (Sheldrick, 2008)'
_refine_ls_goodness_of_fit_ref 1.045
_refine_ls_hydrogen_treatment refall
_refine_ls_matrix_type full
_refine_ls_number_parameters 179
_refine_ls_number_reflns 3246
_refine_ls_number_restraints 0
_refine_ls_restrained_S_all 1.045
_refine_ls_R_factor_all 0.023
_refine_ls_R_factor_gt 0.022
_refine_ls_shift/su_max_lt 0.001
_refine_ls_shift/su_mean 0.000
_refine_ls_structure_factor_coef Fsqd
_refine_ls_weighting_details 'calc w=1/[\s^2^(Fo^2^)+(0.039P)^2^+0.093P] where P=(Fo^2^+2Fc^2^)/3'
_refine_ls_weighting_scheme calc
_refine_ls_wR_factor_gt 0.068
_refine_ls_wR_factor_ref 0.068
_reflns_number_gt 3149
_reflns_number_total 3246
_reflns_threshold_expression I>2\s(I)
_cod_data_source_file ya2068.cif
_cod_data_source_block I
_cod_database_code 2218579
_cod_database_fobs_code 2218579

loop_
_symmetry_equiv_pos_as_xyz
'x, y, z'
'-x, -y, -z'

loop_
_atom_site_type_symbol
_atom_site_label
_atom_site_fract_x
_atom_site_fract_y
_atom_site_fract_z
_atom_site_U_iso_or_equiv
_atom_site_adp_type
_atom_site_calc_flag
_atom_site_refinement_flags
_atom_site_occupancy
Mn Mn1 0.5000 0.0000 0.5000 0.02323(6) Uani d S 1
O O1 0.13139(12) 0.18659(13) 0.45633(6) 0.03342(15) Uani d . 1
O O2 0.48182(15) 0.26842(14) 0.58308(6) 0.03732(17) Uani d . 1
O O3 0.15295(14) 0.60925(13) 0.38023(6) 0.03452(15) Uani d . 1
H H3A 0.108(4) 0.639(3) 0.3151(17) 0.063(5) Uiso d . 1
H H3B 0.180(4) 0.488(3) 0.3935(17) 0.068(6) Uiso d . 1
N N1 0.80858(13) 0.13919(13) 0.30839(6) 0.02546(14) Uani d . 1
N N2 0.60467(13) 0.13162(13) 0.34123(6) 0.02647(14) Uani d . 1
N N3 0.46087(14) 0.17201(14) 0.25572(6) 0.02953(16) Uani d . 1
N N4 0.56698(13) 0.20725(13) 0.16459(6) 0.02663(15) Uani d . 1
N N5 1.08450(14) 0.30165(13) -0.16586(6) 0.02657(14) Uani d . 1
N N6 1.28887(14) 0.30586(14) -0.20234(6) 0.02983(16) Uani d . 1
N N7 1.43373(14) 0.27581(14) -0.12043(6) 0.03067(16) Uani d . 1
N N8 1.32424(13) 0.25048(12) -0.02771(6) 0.02534(14) Uani d . 1
C C1 0.78023(14) 0.18638(13) 0.19858(6) 0.02208(14) Uani d . 1
C C2 0.96111(15) 0.20610(14) 0.12755(7) 0.02469(15) Uani d . 1
C C3 0.93208(15) 0.24900(14) 0.01755(7) 0.02401(15) Uani d . 1
C C4 1.11010(14) 0.26607(13) -0.05597(6) 0.02185(14) Uani d . 1
H H3 0.794(2) 0.271(2) -0.0175(12) 0.035(3) Uiso d . 1
H H2 1.104(3) 0.186(2) 0.1658(12) 0.039(4) Uiso d . 1
H H8 1.405(3) 0.232(3) 0.0389(15) 0.057(5) Uiso d . 1
H H1A 0.047(3) 0.239(3) 0.5070(15) 0.046(4) Uiso d . 1
H H1B 0.050(3) 0.155(3) 0.4134(15) 0.055(5) Uiso d . 1
H H2B 0.587(3) 0.304(3) 0.5865(15) 0.052(4) Uiso d . 1
H H2A 0.417(3) 0.280(3) 0.6422(17) 0.057(5) Uiso d . 1

loop_
_atom_site_aniso_label
_atom_site_aniso_U_11
_atom_site_aniso_U_22
_atom_site_aniso_U_33
_atom_site_aniso_U_12
_atom_site_aniso_U_13
_atom_site_aniso_U_23
Mn1 0.02135(10) 0.03467(10) 0.01477(8) -0.01276(7) 0.00178(6) -0.00004(6)
O1 0.0225(3) 0.0535(4) 0.0236(3) -0.0133(3) -0.0009(2) -0.0078(3)
O2 0.0443(4) 0.0551(5) 0.0264(3) -0.0324(4) 0.0122(3) -0.0141(3)
O3 0.0370(4) 0.0392(4) 0.0279(3) -0.0154(3) -0.0016(3) -0.0036(3)
N1 0.0241(3) 0.0396(4) 0.0164(3) -0.0169(3) 0.0007(2) -0.0007(2)
N2 0.0249(3) 0.0414(4) 0.0161(3) -0.0170(3) 0.0019(2) 0.0003(3)
N3 0.0255(3) 0.0484(4) 0.0179(3) -0.0190(3) 0.0011(2) 0.0012(3)
N4 0.0250(3) 0.0419(4) 0.0161(3) -0.0174(3) 0.0002(2) 0.0011(3)
N5 0.0283(3) 0.0380(4) 0.0167(3) -0.0167(3) 0.0015(2) -0.0020(3)
N6 0.0302(4) 0.0437(4) 0.0185(3) -0.0178(3) 0.0051(3) -0.0027(3)
N7 0.0268(4) 0.0464(4) 0.0213(3) -0.0174(3) 0.0052(3) -0.0024(3)
N8 0.0230(3) 0.0373(4) 0.0172(3) -0.0138(3) 0.0015(2) -0.0006(3)
C1 0.0232(3) 0.0296(3) 0.0159(3) -0.0133(3) 0.0014(2) -0.0012(2)
C2 0.0236(4) 0.0351(4) 0.0190(3) -0.0158(3) 0.0024(3) -0.0014(3)
C3 0.0234(4) 0.0332(4) 0.0189(3) -0.0150(3) 0.0025(3) -0.0019(3)
C4 0.0234(3) 0.0277(3) 0.0164(3) -0.0122(3) 0.0017(2) -0.0021(2)

loop_
_atom_type_symbol
_atom_type_description
_atom_type_scat_dispersion_real
_atom_type_scat_dispersion_imag
_atom_type_scat_source
C C 0.0033 0.0016 'International Tables Vol C Tables 4.2.6.8 and 6.1.1.4'
H H 0.0000 0.0000 'International Tables Vol C Tables 4.2.6.8 and 6.1.1.4'
Mn Mn 0.3368 0.7283 'International Tables Vol C Tables 4.2.6.8 and 6.1.1.4'
N N 0.0061 0.0033 'International Tables Vol C Tables 4.2.6.8 and 6.1.1.4'
O O 0.0106 0.0060 'International Tables Vol C Tables 4.2.6.8 and 6.1.1.4'

loop_
_geom_angle_atom_site_label_1
_geom_angle_atom_site_label_2
_geom_angle_atom_site_label_3
_geom_angle_site_symmetry_1
_geom_angle_site_symmetry_3
_geom_angle
_geom_angle_publ_flag
O2 Mn1 O2 2_656 . 180.0 ?
O2 Mn1 O1 2_656 . 95.43(3) ?
O2 Mn1 O1 . . 84.57(3) y
O2 Mn1 O1 2_656 2_656 84.57(3) ?
O2 Mn1 O1 . 2_656 95.43(3) ?
O1 Mn1 O1 . 2_656 180.0 ?
O2 Mn1 N2 2_656 2_656 91.07(3) ?
O2 Mn1 N2 . 2_656 88.93(3) ?
O1 Mn1 N2 . 2_656 89.76(3) ?
O1 Mn1 N2 2_656 2_656 90.24(3) ?
O2 Mn1 N2 2_656 . 88.93(3) ?
O2 Mn1 N2 . . 91.07(3) y
O1 Mn1 N2 . . 90.24(3) y
O1 Mn1 N2 2_656 . 89.76(3) ?
N2 Mn1 N2 2_656 . 179.999(2) ?
Mn1 O1 H1A . . 116.9(11) ?
Mn1 O1 H1B . . 125.3(12) ?
H1A O1 H1B . . 106.3(16) ?
Mn1 O2 H2B . . 123.3(13) ?
Mn1 O2 H2A . . 114.9(13) ?
H2B O2 H2A . . 109.2(17) ?
H3A O3 H3B . . 105.6(18) ?
C1 N1 N2 . . 104.43(7) ?
N3 N2 N1 . . 110.34(6) ?
N3 N2 Mn1 . . 115.77(5) ?
N1 N2 Mn1 . . 132.31(6) ?
N2 N3 N4 . . 108.57(7) ?
N3 N4 C1 . . 105.93(7) ?
C4 N5 N6 . . 105.63(7) ?
N7 N6 N5 . . 111.07(7) ?
N6 N7 N8 . . 106.55(7) ?
C4 N8 N7 . . 108.63(7) ?
C4 N8 H8 . . 134.5(11) ?
N7 N8 H8 . . 116.8(11) ?
N1 C1 N4 . . 110.73(7) ?
N1 C1 C2 . . 123.47(7) ?
N4 C1 C2 . . 125.79(7) ?
C3 C2 C1 . . 122.84(8) ?
C3 C2 H2 . . 122.3(9) ?
C1 C2 H2 . . 114.9(9) ?
C2 C3 C4 . . 124.29(8) ?
C2 C3 H3 . . 121.3(9) ?
C4 C3 H3 . . 114.4(9) ?
N5 C4 N8 . . 108.11(7) ?
N5 C4 C3 . . 124.43(8) ?
N8 C4 C3 . . 127.46(7) ?

loop_
_geom_bond_atom_site_label_1
_geom_bond_atom_site_label_2
_geom_bond_site_symmetry_2
_geom_bond_distance
_geom_bond_publ_flag
Mn1 O2 2_656 2.1835(8) ?
Mn1 O1 . 2.1923(7) y
Mn1 O2 . 2.1835(8) y
Mn1 O1 2_656 2.1923(7) ?
Mn1 N2 2_656 2.2538(7) ?
Mn1 N2 . 2.2538(7) y
O1 H1A . 0.823(18) ?
O1 H1B . 0.833(18) ?
O2 H2B . 0.790(18) ?
O2 H2A . 0.81(2) ?
O3 H3A . 0.82(2) y
O3 H3B . 0.80(2) y
N1 C1 . 1.3361(10) ?
N1 N2 . 1.3468(10) ?
N2 N3 . 1.3112(10) ?
N3 N4 . 1.3336(9) ?
N4 C1 . 1.3427(11) ?
N5 C4 . 1.3304(10) ?
N5 N6 . 1.3541(10) ?
N6 N7 . 1.2931(11) ?
N7 N8 . 1.3420(10) ?
N8 C4 . 1.3403(11) ?
N8 H8 . 0.926(18) ?
C1 C2 . 1.4526(11) ?
C2 C3 . 1.3360(11) ?
C2 H2 . 0.963(15) ?
C3 C4 . 1.4499(11) ?
C3 H3 . 0.914(14) ?

loop_
_geom_hbond_atom_site_label_D
_geom_hbond_atom_site_label_H
_geom_hbond_atom_site_label_A
_geom_hbond_site_symmetry_A
_geom_hbond_distance_DH
_geom_hbond_distance_HA
_geom_hbond_distance_DA
_geom_hbond_angle_DHA
O1 H1B N1 1_455 0.833(18) 2.021(18) 2.8419(10) 168.8(17)
O1 H1A O3 2_566 0.823(18) 1.940(18) 2.7599(11) 174.0(16)
O2 H2B O3 2_666 0.790(18) 1.996(19) 2.7797(11) 171.4(18)
O2 H2A N6 1_456 0.81(2) 2.04(2) 2.8472(10) 173.7(18)
O3 H3A N5 2_665 0.82(2) 2.09(2) 2.8922(11) 164.2(19)
O3 H3B O1 . 0.80(2) 2.30(2) 3.0693(12) 160(2)
N8 H8 N4 1_655 0.926(18) 1.792(18) 2.7171(10) 176.6(16)

loop_
_geom_torsion_atom_site_label_1
_geom_torsion_atom_site_label_2
_geom_torsion_atom_site_label_3
_geom_torsion_atom_site_label_4
_geom_torsion_site_symmetry_1
_geom_torsion
C1 N1 N2 N3 . 0.04(10)
C1 N1 N2 Mn1 . 164.68(7)
O2 Mn1 N2 N3 2_656 61.58(7)
O2 Mn1 N2 N3 . -118.42(7)
O1 Mn1 N2 N3 . -33.84(7)
O1 Mn1 N2 N3 2_656 146.16(7)
O2 Mn1 N2 N1 2_656 -102.42(8)
O2 Mn1 N2 N1 . 77.58(8)
O1 Mn1 N2 N1 . 162.16(8)
O1 Mn1 N2 N1 2_656 -17.84(8)
N1 N2 N3 N4 . -0.05(11)
Mn1 N2 N3 N4 . -167.49(6)
N2 N3 N4 C1 . 0.03(10)
C4 N5 N6 N7 . -0.30(10)
N5 N6 N7 N8 . 0.19(11)
N6 N7 N8 C4 . -0.01(10)
N2 N1 C1 N4 . -0.02(10)
N2 N1 C1 C2 . -178.57(8)
N3 N4 C1 N1 . -0.01(10)
N3 N4 C1 C2 . 178.50(8)
N1 C1 C2 C3 . 178.52(9)
N4 C1 C2 C3 . 0.19(14)
C1 C2 C3 C4 . -178.84(8)
N6 N5 C4 N8 . 0.29(10)
N6 N5 C4 C3 . -179.93(8)
N7 N8 C4 N5 . -0.18(10)
N7 N8 C4 C3 . -179.96(8)
C2 C3 C4 N5 . 177.57(9)
C2 C3 C4 N8 . -2.68(15)
